data_2012846
loop_
_publ_author_name
'Hema, R.'
'Parthasarathi, V.'
'Thamotharan, S.'
'Dubey, S.'
'Jindal, D. P.'

_publ_section_title
;
 16-(4-Cyanobenzylidene)-3\b-pyrrolidinoandrost-5-en-17\b-ol
 monohydrate
;
_journal_issue 7
_journal_name_full 'Acta Crystallographica Section C'
_journal_page_first o421
_journal_page_last o422
_journal_paper_doi 10.1107/S0108270102009319
_journal_volume 58
_journal_year 2002
_chemical_formula_moiety 'C31 H40 N2 O , H2 O'
_chemical_formula_sum 'C31 H42 N2 O2'
_chemical_formula_weight 474.67
_chemical_name_systematic
;
 16-(4-Cyanobenzylidene)-3\b-pyrrolidinoandrost-5-en-17\b-ol monohydrate
;
_space_group_IT_number 19
_symmetry_cell_setting orthorhombic
_symmetry_space_group_name_Hall 'P 2ac 2ab'
_symmetry_space_group_name_H-M 'P 21 21 21'
_atom_sites_solution_hydrogens geom
_atom_sites_solution_primary direct
_atom_sites_solution_secondary difmap
_audit_creation_method SHELXL97
_cell_angle_alpha 90
_cell_angle_beta 90
_cell_angle_gamma 90
_cell_formula_units_Z 4
_cell_length_a 7.2171(6)
_cell_length_b 18.541(3)
_cell_length_c 20.176(6)
_cell_measurement_reflns_used 25
_cell_measurement_temperature 293(2)
_cell_measurement_theta_max 30
_cell_measurement_theta_min 20
_cell_volume 2699.8(9)
_computing_cell_refinement 'CAD-4 EXPRESS'
_computing_data_collection 'CAD-4 EXPRESS (Enraf-Nonius, 1994)'
_computing_data_reduction 'MolEN (Fair, 1990)'
_computing_molecular_graphics 'WinGX (Farrugia, 1999)'
_computing_publication_material SHELXL97
_computing_structure_refinement 'SHELXL97 (Sheldrick, 1997)'
_computing_structure_solution 'DIRDIF99 (Beurskens et al., 1999)'
_diffrn_ambient_temperature 293(2)
_diffrn_measured_fraction_theta_full 1.000
_diffrn_measured_fraction_theta_max 1.000
_diffrn_measurement_device_type 'Enraf-Nonius CAD-4'
_diffrn_measurement_method \w/2\q
_diffrn_radiation_monochromator graphite
_diffrn_radiation_source 'fine-focus sealed tube'
_diffrn_radiation_type CuK\a
_diffrn_radiation_wavelength 1.54180
_diffrn_reflns_av_R_equivalents 0.016
_diffrn_reflns_av_sigmaI/netI 0.013
_diffrn_reflns_limit_h_max 2
_diffrn_reflns_limit_h_min -8
_diffrn_reflns_limit_k_max 9
_diffrn_reflns_limit_k_min -22
_diffrn_reflns_limit_l_max 10
_diffrn_reflns_limit_l_min -24
_diffrn_reflns_number 2916
_diffrn_reflns_theta_full 67.96
_diffrn_reflns_theta_max 67.96
_diffrn_reflns_theta_min 3.24
_diffrn_standards_decay_% 0
_diffrn_standards_interval_count 100
_diffrn_standards_number 2
_exptl_absorpt_coefficient_mu 0.558
_exptl_absorpt_correction_T_max 0.946
_exptl_absorpt_correction_T_min 0.850
_exptl_absorpt_correction_type '\y scan'
_exptl_absorpt_process_details '(North et al., 1968)'
_exptl_crystal_colour colourless
_exptl_crystal_density_diffrn 1.168
_exptl_crystal_density_meas ?
_exptl_crystal_density_method 'not measured'
_exptl_crystal_description plate
_exptl_crystal_F_000 1032
_exptl_crystal_size_max 0.30
_exptl_crystal_size_mid 0.25
_exptl_crystal_size_min 0.10
_refine_diff_density_max 0.19
_refine_diff_density_min -0.19
_refine_ls_abs_structure_details 'Flack (1983), 83 Friedel pairs Query'
_refine_ls_abs_structure_Flack -1.4(5)
_refine_ls_extinction_coef 0.0021(3)
_refine_ls_extinction_expression Fc^*^=kFc[1+0.001xFc^2^\l^3^/sin(2\q)]^-1/4^
_refine_ls_extinction_method 'SHELXL97 (Sheldrick, 1997)'
_refine_ls_goodness_of_fit_ref 1.091
_refine_ls_hydrogen_treatment mixed
_refine_ls_matrix_type full
_refine_ls_number_parameters 318
_refine_ls_number_reflns 2898
_refine_ls_number_restraints 0
_refine_ls_restrained_S_all 1.091
_refine_ls_R_factor_all 0.049
_refine_ls_R_factor_gt 0.043
_refine_ls_shift/su_max <0.001
_refine_ls_shift/su_mean 0.000
_refine_ls_structure_factor_coef Fsqd
_refine_ls_weighting_details 'calc w = 1/[\s^2^(Fo^2^)+(0.0626P)^2^+0.6312P] where P=(Fo^2^+2Fc^2^)/3'
_refine_ls_weighting_scheme calc
_refine_ls_wR_factor_gt 0.117
_refine_ls_wR_factor_ref 0.123
_reflns_number_gt 2580
_reflns_number_total 2898
_reflns_threshold_expression I>2\s(I)
_cod_data_source_file vj1164.cif
_cod_data_source_block I
_cod_depositor_comments
;
The following automatic conversions were performed:

'_exptl_crystal_density_meas' value 'not measured' was changed to '?'
- the value is perceived as not measured.

Automatic conversion script
Id: cif_fix_values 3008 2015-01-20 13:52:24Z robertas 
;
_cod_database_code 2012846
_cod_database_fobs_code 2012846

loop_
_symmetry_equiv_pos_as_xyz
'x, y, z'
'-x+1/2, -y, z+1/2'
'x+1/2, -y+1/2, -z'
'-x, y+1/2, -z+1/2'

loop_
_atom_site_label
_atom_site_fract_x
_atom_site_fract_y
_atom_site_fract_z
_atom_site_U_iso_or_equiv
_atom_site_adp_type
_atom_site_calc_flag
_atom_site_refinement_flags
_atom_site_occupancy
_atom_site_disorder_assembly
_atom_site_disorder_group
_atom_site_type_symbol
C1 -0.4606(4) -0.18329(15) -0.65575(18) 0.0628(8) Uani d . 1 . . C
H1A -0.5750 -0.1940 -0.6790 0.075 Uiso calc R 1 . . H
H1B -0.4924 -0.1707 -0.6105 0.075 Uiso calc R 1 . . H
C2 -0.3693(4) -0.11851(15) -0.68839(17) 0.0634(8) Uani d . 1 . . C
H2A -0.4521 -0.0774 -0.6856 0.076 Uiso calc R 1 . . H
H2B -0.3486 -0.1289 -0.7349 0.076 Uiso calc R 1 . . H
C3 -0.1842(5) -0.09927(15) -0.65563(15) 0.0582(7) Uani d . 1 . . C
H3 -0.2083 -0.0840 -0.6099 0.070 Uiso calc R 1 . . H
C4 -0.0594(4) -0.16564(16) -0.65401(18) 0.0665(8) Uani d . 1 . . C
H4A -0.0203 -0.1771 -0.6988 0.080 Uiso calc R 1 . . H
H4B 0.0505 -0.1549 -0.6282 0.080 Uiso calc R 1 . . H
C5 -0.1561(4) -0.23056(15) -0.62438(13) 0.0497(6) Uani d . 1 . . C
C6 -0.0748(4) -0.26771(15) -0.57590(16) 0.0613(8) Uani d . 1 . . C
H6 0.0389 -0.2513 -0.5604 0.074 Uiso calc R 1 . . H
C7 -0.1540(4) -0.33385(14) -0.54483(14) 0.0544(7) Uani d . 1 . . C
H7A -0.2089 -0.3213 -0.5025 0.065 Uiso calc R 1 . . H
H7B -0.0552 -0.3682 -0.5366 0.065 Uiso calc R 1 . . H
C8 -0.3006(4) -0.36886(13) -0.58871(13) 0.0458(6) Uani d . 1 . . C
H8 -0.2395 -0.3905 -0.6273 0.055 Uiso calc R 1 . . H
C9 -0.4363(4) -0.31064(14) -0.61280(13) 0.0482(6) Uani d . 1 . . C
H9 -0.4809 -0.2863 -0.5728 0.058 Uiso calc R 1 . . H
C10 -0.3398(4) -0.25153(14) -0.65485(13) 0.0477(6) Uani d . 1 . . C
C11 -0.6106(4) -0.34276(17) -0.64664(17) 0.0643(8) Uani d . 1 . . C
H11A -0.7000 -0.3045 -0.6539 0.077 Uiso calc R 1 . . H
H11B -0.5759 -0.3620 -0.6896 0.077 Uiso calc R 1 . . H
C12 -0.7016(4) -0.40240(17) -0.60600(18) 0.0655(8) Uani d . 1 . . C
H12A -0.7496 -0.3823 -0.5651 0.079 Uiso calc R 1 . . H
H12B -0.8048 -0.4224 -0.6307 0.079 Uiso calc R 1 . . H
C13 -0.5640(4) -0.46195(15) -0.58998(13) 0.0527(6) Uani d . 1 . . C
C14 -0.4037(4) -0.42741(14) -0.55113(12) 0.0471(6) Uani d . 1 . . C
H14 -0.4604 -0.4036 -0.5128 0.057 Uiso calc R 1 . . H
C15 -0.2960(4) -0.49195(14) -0.52334(14) 0.0522(7) Uani d . 1 . . C
H15A -0.2033 -0.5086 -0.5546 0.063 Uiso calc R 1 . . H
H15B -0.2357 -0.4797 -0.4819 0.063 Uiso calc R 1 . . H
C16 -0.4454(4) -0.54836(15) -0.51294(13) 0.0523(7) Uani d . 1 . . C
C17 -0.6276(4) -0.51696(17) -0.53783(15) 0.0592(7) Uani d . 1 . . C
H17 -0.6832 -0.4899 -0.5011 0.071 Uiso calc R 1 . . H
O17 -0.7552(4) -0.57058(14) -0.55695(14) 0.0925(9) Uani d . 1 . . O
H17A -0.8097 -0.5576 -0.5906 0.139 Uiso calc R 1 . . H
C18 -0.4999(5) -0.50178(17) -0.65225(14) 0.0676(9) Uani d . 1 . . C
H18A -0.6052 -0.5225 -0.6742 0.101 Uiso calc R 1 . . H
H18B -0.4149 -0.5393 -0.6401 0.101 Uiso calc R 1 . . H
H18C -0.4394 -0.4685 -0.6816 0.101 Uiso calc R 1 . . H
C19 -0.3067(5) -0.27759(17) -0.72614(14) 0.0668(9) Uani d . 1 . . C
H19A -0.4228 -0.2909 -0.7459 0.100 Uiso calc R 1 . . H
H19B -0.2255 -0.3186 -0.7256 0.100 Uiso calc R 1 . . H
H19C -0.2510 -0.2395 -0.7515 0.100 Uiso calc R 1 . . H
C20 -0.4363(5) -0.61512(16) -0.48837(13) 0.0569(7) Uani d . 1 . . C
H20 -0.5471 -0.6407 -0.4894 0.068 Uiso calc R 1 . . H
C21 -0.2794(4) -0.65442(14) -0.46009(13) 0.0528(7) Uani d . 1 . . C
C22 -0.3158(5) -0.72049(15) -0.42936(14) 0.0598(8) Uani d . 1 . . C
H22 -0.4360 -0.7386 -0.4296 0.072 Uiso calc R 1 . . H
C23 -0.1783(5) -0.75925(16) -0.39890(16) 0.0634(8) Uani d . 1 . . C
H23 -0.2067 -0.8024 -0.3778 0.076 Uiso calc R 1 . . H
C24 0.0020(5) -0.73452(16) -0.39943(15) 0.0611(8) Uani d . 1 . . C
C241 0.1473(6) -0.77506(19) -0.36784(18) 0.0750(10) Uani d . 1 . . C
N241 0.2620(5) -0.80736(19) -0.3434(2) 0.1058(12) Uani d . 1 . . N
C25 0.0428(5) -0.66972(17) -0.43081(16) 0.0676(9) Uani d . 1 . . C
H25 0.1639 -0.6525 -0.4313 0.081 Uiso calc R 1 . . H
C26 -0.0958(4) -0.63103(16) -0.46109(17) 0.0654(8) Uani d . 1 . . C
H26 -0.0665 -0.5882 -0.4828 0.078 Uiso calc R 1 . . H
N31 -0.0956(4) -0.03955(12) -0.69112(11) 0.0545(6) Uani d . 1 . . N
C32 0.0939(5) -0.02205(17) -0.66792(18) 0.0701(9) Uani d . 1 . . C
H32A 0.1827 -0.0574 -0.6837 0.084 Uiso calc R 1 . . H
H32B 0.0991 -0.0203 -0.6199 0.084 Uiso calc R 1 . . H
C33 0.1315(6) 0.05102(18) -0.69748(19) 0.0772(10) Uani d . 1 . . C
H33A 0.2127 0.0789 -0.6690 0.093 Uiso calc R 1 . . H
H33B 0.1888 0.0464 -0.7408 0.093 Uiso calc R 1 . . H
C34 -0.0552(6) 0.08622(18) -0.7030(2) 0.0827(11) Uani d . 1 . . C
H34A -0.0768 0.1027 -0.7480 0.099 Uiso calc R 1 . . H
H34B -0.0634 0.1273 -0.6733 0.099 Uiso calc R 1 . . H
C35 -0.1954(5) 0.02902(15) -0.68384(18) 0.0682(9) Uani d . 1 . . C
H35A -0.2365 0.0357 -0.6385 0.082 Uiso calc R 1 . . H
H35B -0.3022 0.0306 -0.7129 0.082 Uiso calc R 1 . . H
O1W 0.0352(4) -0.57104(17) -0.67018(12) 0.1064(10) Uani d . 1 . . O
H1W -0.0346 -0.6051 -0.6671 0.085 Uiso d . 1 . . H
H2W 0.0372 -0.5610 -0.7175 0.050 Uiso d . 1 . . H

loop_
_atom_site_aniso_label
_atom_site_aniso_U_11
_atom_site_aniso_U_22
_atom_site_aniso_U_33
_atom_site_aniso_U_12
_atom_site_aniso_U_13
_atom_site_aniso_U_23
C1 0.0479(16) 0.0547(16) 0.086(2) 0.0035(14) -0.0014(16) 0.0110(16)
C2 0.0559(17) 0.0501(15) 0.084(2) 0.0012(14) -0.0042(17) 0.0120(15)
C3 0.0675(18) 0.0512(15) 0.0559(15) -0.0091(15) -0.0007(15) 0.0048(13)
C4 0.0570(18) 0.0569(17) 0.086(2) -0.0087(16) -0.0111(18) 0.0163(16)
C5 0.0468(14) 0.0495(14) 0.0528(14) 0.0007(13) 0.0010(13) 0.0011(12)
C6 0.0504(15) 0.0558(15) 0.0778(19) -0.0105(15) -0.0162(15) 0.0103(15)
C7 0.0502(15) 0.0527(14) 0.0602(16) -0.0014(13) -0.0078(14) 0.0064(13)
C8 0.0441(13) 0.0466(13) 0.0467(13) 0.0023(12) 0.0006(12) 0.0017(11)
C9 0.0429(13) 0.0518(14) 0.0498(14) 0.0019(12) -0.0016(12) 0.0006(12)
C10 0.0474(14) 0.0464(13) 0.0493(13) 0.0020(12) -0.0009(12) 0.0024(11)
C11 0.0473(16) 0.0638(17) 0.082(2) -0.0076(15) -0.0159(15) 0.0191(16)
C12 0.0458(16) 0.0712(19) 0.080(2) -0.0097(15) -0.0128(16) 0.0149(17)
C13 0.0519(15) 0.0563(15) 0.0500(14) -0.0069(14) -0.0034(13) 0.0113(12)
C14 0.0463(14) 0.0507(14) 0.0443(13) -0.0018(12) 0.0022(12) 0.0028(11)
C15 0.0503(16) 0.0543(15) 0.0519(14) -0.0008(13) 0.0019(13) 0.0078(12)
C16 0.0549(16) 0.0573(15) 0.0445(13) -0.0045(14) 0.0032(13) 0.0047(12)
C17 0.0517(16) 0.0663(17) 0.0597(16) -0.0104(14) 0.0011(14) 0.0135(15)
O17 0.0824(17) 0.0945(17) 0.1007(19) -0.0428(15) -0.0277(15) 0.0444(15)
C18 0.085(2) 0.0681(19) 0.0492(15) -0.0183(18) -0.0041(17) 0.0040(14)
C19 0.084(2) 0.0638(17) 0.0528(15) -0.0094(18) 0.0033(17) -0.0033(14)
C20 0.0590(17) 0.0598(16) 0.0517(14) -0.0082(15) 0.0025(14) 0.0039(13)
C21 0.0680(18) 0.0485(14) 0.0421(13) -0.0022(14) 0.0054(13) 0.0033(12)
C22 0.073(2) 0.0488(15) 0.0581(16) -0.0101(16) 0.0020(16) 0.0020(13)
C23 0.083(2) 0.0481(15) 0.0588(17) 0.0005(16) 0.0033(17) 0.0078(13)
C24 0.072(2) 0.0526(16) 0.0585(16) 0.0085(16) 0.0051(16) 0.0011(14)
C241 0.082(2) 0.0639(19) 0.079(2) 0.013(2) 0.004(2) 0.0117(17)
N241 0.102(3) 0.093(2) 0.122(3) 0.027(2) -0.012(2) 0.024(2)
C25 0.0620(19) 0.0616(17) 0.079(2) 0.0029(17) 0.0050(18) 0.0144(16)
C26 0.0650(19) 0.0549(16) 0.0761(19) -0.0010(15) 0.0116(17) 0.0177(16)
N31 0.0630(15) 0.0452(11) 0.0553(13) -0.0029(12) -0.0031(12) 0.0001(10)
C32 0.071(2) 0.0632(18) 0.076(2) -0.0159(17) -0.0082(18) 0.0068(16)
C33 0.093(3) 0.0611(18) 0.077(2) -0.019(2) 0.002(2) 0.0012(17)
C34 0.100(3) 0.0546(17) 0.094(2) -0.012(2) -0.008(2) 0.0097(18)
C35 0.085(2) 0.0445(14) 0.075(2) 0.0007(16) -0.0017(19) -0.0044(14)
O1W 0.119(2) 0.136(2) 0.0643(13) -0.069(2) -0.0188(15) 0.0232(15)

loop_
_atom_type_symbol
_atom_type_description
_atom_type_scat_dispersion_real
_atom_type_scat_dispersion_imag
_atom_type_scat_source
C C 0.0181 0.0091 'International Tables Vol C Tables 4.2.6.8 and 6.1.1.4'
H H 0.0000 0.0000 'International Tables Vol C Tables 4.2.6.8 and 6.1.1.4'
N N 0.0311 0.0180 'International Tables Vol C Tables 4.2.6.8 and 6.1.1.4'
O O 0.0492 0.0322 'International Tables Vol C Tables 4.2.6.8 and 6.1.1.4'

loop_
_geom_angle_atom_site_label_1
_geom_angle_atom_site_label_2
_geom_angle_atom_site_label_3
_geom_angle
C2 C1 C10 114.2(2)
C2 C1 H1A 108.7
C10 C1 H1A 108.7
C2 C1 H1B 108.7
C10 C1 H1B 108.7
H1A C1 H1B 107.6
C1 C2 C3 112.0(3)
C1 C2 H2A 109.2
C3 C2 H2A 109.2
C1 C2 H2B 109.2
C3 C2 H2B 109.2
H2A C2 H2B 107.9
N31 C3 C4 111.3(3)
N31 C3 C2 110.2(2)
C4 C3 C2 109.6(2)
N31 C3 H3 108.6
C4 C3 H3 108.6
C2 C3 H3 108.6
C5 C4 C3 112.2(3)
C5 C4 H4A 109.2
C3 C4 H4A 109.2
C5 C4 H4B 109.2
C3 C4 H4B 109.2
H4A C4 H4B 107.9
C6 C5 C10 123.5(3)
C6 C5 C4 119.9(3)
C10 C5 C4 116.6(2)
C5 C6 C7 124.4(3)
C5 C6 H6 117.8
C7 C6 H6 117.8
C6 C7 C8 111.8(2)
C6 C7 H7A 109.2
C8 C7 H7A 109.2
C6 C7 H7B 109.2
C8 C7 H7B 109.2
H7A C7 H7B 107.9
C14 C8 C7 110.8(2)
C14 C8 C9 110.4(2)
C7 C8 C9 109.1(2)
C14 C8 H8 108.9
C7 C8 H8 108.9
C9 C8 H8 108.9
C8 C9 C11 112.7(2)
C8 C9 C10 112.6(2)
C11 C9 C10 113.2(2)
C8 C9 H9 105.8
C11 C9 H9 105.8
C10 C9 H9 105.8
C5 C10 C19 108.9(2)
C5 C10 C1 106.9(2)
C19 C10 C1 109.7(2)
C5 C10 C9 110.7(2)
C19 C10 C9 111.1(2)
C1 C10 C9 109.5(2)
C12 C11 C9 113.0(2)
C12 C11 H11A 109.0
C9 C11 H11A 109.0
C12 C11 H11B 109.0
C9 C11 H11B 109.0
H11A C11 H11B 107.8
C13 C12 C11 111.1(2)
C13 C12 H12A 109.4
C11 C12 H12A 109.4
C13 C12 H12B 109.4
C11 C12 H12B 109.4
H12A C12 H12B 108.0
C12 C13 C18 112.0(2)
C12 C13 C17 115.7(2)
C18 C13 C17 109.4(2)
C12 C13 C14 107.3(2)
C18 C13 C14 113.1(2)
C17 C13 C14 98.8(2)
C8 C14 C15 119.5(2)
C8 C14 C13 114.3(2)
C15 C14 C13 104.1(2)
C8 C14 H14 106.0
C15 C14 H14 106.0
C13 C14 H14 106.0
C16 C15 C14 103.2(2)
C16 C15 H15A 111.1
C14 C15 H15A 111.1
C16 C15 H15B 111.1
C14 C15 H15B 111.1
H15A C15 H15B 109.1
C20 C16 C15 131.0(3)
C20 C16 C17 121.3(3)
C15 C16 C17 107.7(2)
O17 C17 C16 112.6(2)
O17 C17 C13 118.4(3)
C16 C17 C13 102.8(2)
O17 C17 H17 107.5
C16 C17 H17 107.5
C13 C17 H17 107.5
C17 O17 H17A 109.5
C13 C18 H18A 109.5
C13 C18 H18B 109.5
H18A C18 H18B 109.5
C13 C18 H18C 109.5
H18A C18 H18C 109.5
H18B C18 H18C 109.5
C10 C19 H19A 109.5
C10 C19 H19B 109.5
H19A C19 H19B 109.5
C10 C19 H19C 109.5
H19A C19 H19C 109.5
H19B C19 H19C 109.5
C16 C20 C21 130.2(3)
C16 C20 H20 114.9
C21 C20 H20 114.9
C26 C21 C22 117.2(3)
C26 C21 C20 125.1(3)
C22 C21 C20 117.7(3)
C23 C22 C21 121.5(3)
C23 C22 H22 119.3
C21 C22 H22 119.3
C22 C23 C24 120.3(3)
C22 C23 H23 119.8
C24 C23 H23 119.8
C23 C24 C25 119.4(3)
C23 C24 C241 120.7(3)
C25 C24 C241 120.0(3)
N241 C241 C24 179.4(5)
C26 C25 C24 120.0(3)
C26 C25 H25 120.0
C24 C25 H25 120.0
C25 C26 C21 121.5(3)
C25 C26 H26 119.2
C21 C26 H26 119.2
C3 N31 C35 113.0(2)
C3 N31 C32 114.4(2)
C35 N31 C32 103.4(2)
N31 C32 C33 103.8(3)
N31 C32 H32A 111.0
C33 C32 H32A 111.0
N31 C32 H32B 111.0
C33 C32 H32B 111.0
H32A C32 H32B 109.0
C34 C33 C32 105.0(3)
C34 C33 H33A 110.7
C32 C33 H33A 110.7
C34 C33 H33B 110.7
C32 C33 H33B 110.7
H33A C33 H33B 108.8
C33 C34 C35 106.0(3)
C33 C34 H34A 110.5
C35 C34 H34A 110.5
C33 C34 H34B 110.5
C35 C34 H34B 110.5
H34A C34 H34B 108.7
N31 C35 C34 104.6(3)
N31 C35 H35A 110.8
C34 C35 H35A 110.8
N31 C35 H35B 110.8
C34 C35 H35B 110.8
H35A C35 H35B 108.9
H1W O1W H2W 104

loop_
_geom_bond_atom_site_label_1
_geom_bond_atom_site_label_2
_geom_bond_site_symmetry_2
_geom_bond_distance
_geom_bond_publ_flag
C1 C2 . 1.520(4) ?
C1 C10 . 1.536(4) ?
C1 H1A . 0.9700 ?
C1 H1B . 0.9700 ?
C2 C3 . 1.533(4) ?
C2 H2A . 0.9700 ?
C2 H2B . 0.9700 ?
C3 N31 . 1.466(3) ?
C3 C4 . 1.525(4) ?
C3 H3 . 0.9800 ?
C4 C5 . 1.514(4) ?
C4 H4A . 0.9700 ?
C4 H4B . 0.9700 ?
C5 C6 . 1.332(4) ?
C5 C10 . 1.513(4) ?
C6 C7 . 1.491(4) ?
C6 H6 . 0.9300 ?
C7 C8 . 1.525(4) ?
C7 H7A . 0.9700 ?
C7 H7B . 0.9700 ?
C8 C14 . 1.519(3) ?
C8 C9 . 1.536(4) ?
C8 H8 . 0.9800 ?
C9 C11 . 1.551(4) ?
C9 C10 . 1.551(4) ?
C9 H9 . 0.9800 ?
C10 C19 . 1.536(4) ?
C11 C12 . 1.525(4) ?
C11 H11A . 0.9700 ?
C11 H11B . 0.9700 ?
C12 C13 . 1.519(4) ?
C12 H12A . 0.9700 ?
C12 H12B . 0.9700 ?
C13 C18 . 1.529(4) ?
C13 C17 . 1.536(4) ?
C13 C14 . 1.538(4) ?
C14 C15 . 1.533(4) ?
C14 H14 . 0.9800 ?
C15 C16 . 1.517(4) ?
C15 H15A . 0.9700 ?
C15 H15B . 0.9700 ?
C16 C20 . 1.335(4) ?
C16 C17 . 1.523(4) ?
C17 O17 . 1.409(4) ?
C17 H17 . 0.9800 ?
O17 H17A . 0.8200 ?
C18 H18A . 0.9600 ?
C18 H18B . 0.9600 ?
C18 H18C . 0.9600 ?
C19 H19A . 0.9600 ?
C19 H19B . 0.9600 ?
C19 H19C . 0.9600 ?
C20 C21 . 1.462(4) ?
C20 H20 . 0.9300 ?
C21 C26 . 1.394(4) ?
C21 C22 . 1.398(4) ?
C22 C23 . 1.371(4) ?
C22 H22 . 0.9300 ?
C23 C24 . 1.380(5) ?
C23 H23 . 0.9300 ?
C24 C25 . 1.390(4) ?
C24 C241 . 1.439(5) ?
C241 N241 . 1.135(5) ?
C25 C26 . 1.374(4) ?
C25 H25 . 0.9300 ?
C26 H26 . 0.9300 ?
N31 C35 . 1.469(4) ?
N31 C32 . 1.481(4) ?
C32 C33 . 1.505(4) ?
C32 H32A . 0.97 ?
C32 H32B . 0.97 ?
C33 C34 . 1.501(5) ?
C33 H33A . 0.97 ?
C33 H33B . 0.97 ?
C34 C35 . 1.516(5) ?
C34 H34A . 0.97 ?
C34 H34B . 0.97 ?
C35 H35A . 0.97 ?
C35 H35B . 0.97 ?
O1W H1W . 0.81 ?
O1W H2W . 0.97 ?

loop_
_geom_hbond_atom_site_label_D
_geom_hbond_atom_site_label_H
_geom_hbond_atom_site_label_A
_geom_hbond_site_symmetry_A
_geom_hbond_distance_DH
_geom_hbond_distance_HA
_geom_hbond_distance_DA
_geom_hbond_angle_DHA
O1W H1W N241 3_434 0.81 2.20 3.008(5) 176
O1W H2W N31 4_543 0.97 1.93 2.892(3) 168
O17 H17A O1W 1_455 0.82 1.97 2.740(4) 155

loop_
_geom_torsion_atom_site_label_1
_geom_torsion_atom_site_label_2
_geom_torsion_atom_site_label_3
_geom_torsion_atom_site_label_4
_geom_torsion
C10 C1 C2 C3 -56.9(4)
C1 C2 C3 N31 176.5(3)
C1 C2 C3 C4 53.7(4)
N31 C3 C4 C5 -173.6(2)
C2 C3 C4 C5 -51.5(4)
C3 C4 C5 C6 -128.9(3)
C3 C4 C5 C10 53.9(4)
C10 C5 C6 C7 -0.7(5)
C4 C5 C6 C7 -177.7(3)
C5 C6 C7 C8 19.5(4)
C6 C7 C8 C14 -169.5(2)
C6 C7 C8 C9 -47.9(3)
C14 C8 C9 C11 -47.3(3)
C7 C8 C9 C11 -169.2(2)
C14 C8 C9 C10 -176.9(2)
C7 C8 C9 C10 61.2(3)
C6 C5 C10 C19 -110.6(3)
C4 C5 C10 C19 66.5(3)
C6 C5 C10 C1 131.0(3)
C4 C5 C10 C1 -51.9(3)
C6 C5 C10 C9 11.9(4)
C4 C5 C10 C9 -171.1(2)
C2 C1 C10 C5 52.9(3)
C2 C1 C10 C19 -65.0(4)
C2 C1 C10 C9 172.8(3)
C8 C9 C10 C5 -42.0(3)
C11 C9 C10 C5 -171.4(2)
C8 C9 C10 C19 79.2(3)
C11 C9 C10 C19 -50.2(3)
C8 C9 C10 C1 -159.6(2)
C11 C9 C10 C1 71.1(3)
C8 C9 C11 C12 49.0(3)
C10 C9 C11 C12 178.3(3)
C9 C11 C12 C13 -55.6(4)
C11 C12 C13 C18 -65.7(3)
C11 C12 C13 C17 168.1(3)
C11 C12 C13 C14 59.0(3)
C7 C8 C14 C15 -60.1(3)
C9 C8 C14 C15 179.0(2)
C7 C8 C14 C13 175.8(2)
C9 C8 C14 C13 54.9(3)
C12 C13 C14 C8 -60.5(3)
C18 C13 C14 C8 63.4(3)
C17 C13 C14 C8 179.0(2)
C12 C13 C14 C15 167.4(2)
C18 C13 C14 C15 -68.6(3)
C17 C13 C14 C15 46.9(3)
C8 C14 C15 C16 -160.3(2)
C13 C14 C15 C16 -31.3(3)
C14 C15 C16 C20 -178.2(3)
C14 C15 C16 C17 2.9(3)
C20 C16 C17 O17 -24.1(4)
C15 C16 C17 O17 154.9(3)
C20 C16 C17 C13 -152.7(3)
C15 C16 C17 C13 26.3(3)
C12 C13 C17 O17 76.9(4)
C18 C13 C17 O17 -50.6(4)
C14 C13 C17 O17 -169.0(3)
C12 C13 C17 C16 -158.1(3)
C18 C13 C17 C16 74.3(3)
C14 C13 C17 C16 -44.1(3)
C15 C16 C20 C21 3.6(5)
C17 C16 C20 C21 -177.7(3)
C16 C20 C21 C26 -8.7(5)
C16 C20 C21 C22 171.0(3)
C26 C21 C22 C23 2.8(4)
C20 C21 C22 C23 -176.9(3)
C21 C22 C23 C24 -1.7(5)
C22 C23 C24 C25 0.4(5)
C22 C23 C24 C241 -179.7(3)
C23 C24 C241 N241 9E1(5)
C25 C24 C241 N241 -9E1(5)
C23 C24 C25 C26 -0.2(5)
C241 C24 C25 C26 179.9(3)
C24 C25 C26 C21 1.3(5)
C22 C21 C26 C25 -2.6(5)
C20 C21 C26 C25 177.1(3)
C4 C3 N31 C35 -169.8(3)
C2 C3 N31 C35 68.4(3)
C4 C3 N31 C32 -51.8(3)
C2 C3 N31 C32 -173.6(3)
C3 N31 C32 C33 -165.0(3)
C35 N31 C32 C33 -41.6(3)
N31 C32 C33 C34 29.3(4)
C32 C33 C34 C35 -6.4(4)
C3 N31 C35 C34 161.7(3)
C32 N31 C35 C34 37.4(3)
C33 C34 C35 N31 -19.1(4)
C19 C10 C13 C18 12.4(3)
H8 C8 C9 H9 -172.6

loop_
_cod_related_entry_id
_cod_related_entry_database
_cod_related_entry_code
1 ChemSpider 21181772
